data_2010203
loop_
_publ_author_name
'Sinur, Amalija'
'Goli\<c, Ljubo'
'Stanovnik, Branko'

_publ_section_title
;
 Three substituted 3-aminopropenoates
;
_journal_issue 11
_journal_name_full 'Acta Crystallographica Section C'
_journal_page_first 1842
_journal_page_last 1846
_journal_paper_doi 10.1107/S0108270193013423
_journal_volume 50
_journal_year 1994
_chemical_formula_moiety 'C14 H17 N O3'
_chemical_formula_sum 'C14 H17 N O3'
_chemical_formula_weight 247.3
_chemical_name_systematic
;
Ethyl (E)-2-benzoyl-3-dimethylaminopropenoate
;
_space_group_IT_number 14
_symmetry_cell_setting monoclinic
_symmetry_space_group_name_Hall '-P 2ybc'
_symmetry_space_group_name_H-M 'P 1 21/c 1'
_audit_creation_method from_xtal_archive_file_using_CIFIO
_cell_angle_alpha 90.00000
_cell_angle_beta 93.457(6)
_cell_angle_gamma 90.00000
_cell_formula_units_Z 4
_cell_length_a 12.1732(9)
_cell_length_b 6.8173(6)
_cell_length_c 16.7370(10)
_cell_measurement_reflns_used 100
_cell_measurement_temperature 293
_cell_measurement_theta_max 17.903
_cell_measurement_theta_min 10.095
_cell_volume 1386.45(18)
_computing_cell_refinement xray_PARAM
_computing_data_collection 'Enraf-Nonius CAD-4'
_computing_data_reduction xtal_DIFDAT_SORTRF_ADDREF
_computing_publication_material xtal_CIFIO
_computing_structure_refinement xtal_CRYLSQ
_computing_structure_solution MULTAN88
_diffrn_ambient_temperature 293
_diffrn_measurement_device 'Enraf-Nonius CAD-4 diffractometer'
_diffrn_measurement_method \w/2\q
_diffrn_radiation_monochromator graphite
_diffrn_radiation_source xray_tube
_diffrn_radiation_type MoK\a
_diffrn_radiation_wavelength .71069
_diffrn_reflns_av_R_equivalents .037
_diffrn_reflns_av_sigmaI/netI .022
_diffrn_reflns_limit_h_max 16
_diffrn_reflns_limit_h_min -16
_diffrn_reflns_limit_k_max 8
_diffrn_reflns_limit_k_min -8
_diffrn_reflns_limit_l_max 22
_diffrn_reflns_limit_l_min -22
_diffrn_reflns_number 13360
_diffrn_reflns_theta_max 27.94
_diffrn_reflns_theta_min 1.67
_diffrn_standards_decay_% -1.09
_diffrn_standards_interval_count '600 (orientation)'
_diffrn_standards_interval_time '333 (intensity)'
_diffrn_standards_number 3
_exptl_absorpt_coefficient_mu .0778
_exptl_absorpt_correction_type none
_exptl_crystal_colour yellow
_exptl_crystal_density_diffrn 1.185
_exptl_crystal_density_meas 1.18
_exptl_crystal_description irregular
_exptl_crystal_F_000 528
_exptl_crystal_size_max .92
_exptl_crystal_size_mid .76
_exptl_crystal_size_min .72
_refine_diff_density_max .217
_refine_diff_density_min -.263
_refine_ls_abs_structure_details none
_refine_ls_abs_structure_Flack 0
_refine_ls_extinction_coef 24E3(4)
_refine_ls_extinction_method 'Zachariasen (Larson, 1970)'
_refine_ls_goodness_of_fit_all .988
_refine_ls_goodness_of_fit_obs .957
_refine_ls_hydrogen_treatment refxyz
_refine_ls_matrix_type full
_refine_ls_number_constraints 0
_refine_ls_number_parameters 215
_refine_ls_number_reflns 2749
_refine_ls_number_restraints 0
_refine_ls_R_factor_all .06
_refine_ls_R_factor_obs .047
_refine_ls_shift/esd_max .109
_refine_ls_shift/esd_mean .006
_refine_ls_structure_factor_coef F
_refine_ls_weighting_scheme
;calc w = 6w~f~w~s~ where
 w~f~ = |F~o~|/2.2  for F~o~ > 2.2
 w~f~ = 4.2/F~o~) for |F~o~| > 4.2)
 w~f~ = 1.0  for 2.2 <= F~o~ <= 4.2
 w~s~ =  (sin\q/0.54)^3^ for sin\q < 0.54
 w~s~ = 1.0 for sin\q >= 0.54
;
_refine_ls_wR_factor_all .066
_refine_ls_wR_factor_obs .049
_reflns_number_observed 2401
_reflns_number_total 3309
_reflns_observed_criterion Inet>4.0\s(Inet)
_cod_data_source_file ka1064.cif
_cod_data_source_block ETPRO
_cod_depositor_comments
;
The following automatic conversions were performed:

'_atom_site_thermal_displace_type' tag value 'Uij' was replaced with
'Uani' value 18 times.

Automatic conversion script
Id: cif_fix_values 1646 2011-03-28 12:23:43Z adriana 
;
_cod_original_cell_volume 1386.4(2)
_cod_original_sg_symbol_H-M 'P 21/c'
_cod_database_code 2010203

loop_
_symmetry_equiv_pos_as_xyz
+x,+y,+z
-x,1/2+y,1/2-z
-x,-y,-z
+x,1/2-y,1/2+z

loop_
_atom_site_aniso_label
_atom_site_aniso_U_11
_atom_site_aniso_U_22
_atom_site_aniso_U_33
_atom_site_aniso_U_12
_atom_site_aniso_U_13
_atom_site_aniso_U_23
_atom_site_aniso_type_symbol
C(1) .0459(6) .0484(6) .0459(6) -.0019(5) .0097(4) -.0078(5) C
C(2) .0429(5) .0445(6) .0428(5) .0006(4) .0064(4) -.0057(4) C
C(3) .0454(6) .0483(6) .0460(6) .0009(5) .0068(4) -.0069(5) C
C(4) .0558(8) .0614(9) .0777(10) -.0124(7) .0088(7) -.0025(7) C
C(5) .0722(10) .0597(9) .0762(10) -.0047(7) .0037(8) -.0261(8) C
C(6) .0410(5) .0465(6) .0466(6) .0040(4) .0020(4) -.0039(4) C
C(8) .0621(8) .0525(7) .0667(9) -.0140(6) .0017(6) -.0048(7) C
C(9) .0900(13) .0539(9) .0911(14) .0048(9) -.0171(10) -.0213(9) C
C(71) .0397(5) .0378(5) .0470(6) -.0001(4) .0092(4) -.0021(4) C
C(72) .0518(6) .0533(7) .0468(6) .0061(5) .0068(5) .0006(5) C
C(73) .0792(10) .0738(10) .0456(7) .0004(8) .0083(6) .0027(6) C
C(74) .0882(11) .0756(10) .0561(8) -.0050(9) .0292(8) -.0116(7) C
C(75) .0726(9) .0631(9) .0848(11) .0094(7) .0381(9) -.0131(8) C
C(76) .0488(6) .0488(7) .0686(8) .0090(5) .0153(6) -.0003(6) C
O(1) .0492(5) .0759(8) .1048(9) -.0101(5) .0266(6) -.0366(7) O
O(2) .0500(5) .0460(5) .0673(6) -.0056(4) .0100(4) -.0124(4) O
O(3) .0567(6) .1039(10) .0622(6) .0237(6) -.0152(5) -.0192(6) O
N .0510(6) .0476(6) .0577(6) -.0016(4) .0030(4) -.0102(5) N

loop_
_atom_site_label
_atom_site_fract_x
_atom_site_fract_y
_atom_site_fract_z
_atom_site_U_iso_or_equiv
_atom_site_thermal_displace_type
_atom_site_calc_flag
_atom_site_calc_attached_atom
_atom_site_type_symbol
C(1) 0.89113(10) 0.76556(19) 0.58348(7) 0.0465(3) Uani ? ? C
C(2) 0.79152(9) 0.64801(18) 0.57153(7) 0.0432(3) Uani ? ? C
C(3) 0.80064(10) 0.4859(2) 0.52253(7) 0.0464(3) Uani ? ? C
C(4) 0.63476(14) 0.3056(3) 0.55497(12) 0.0648(5) Uani ? ? C
C(5) 0.75014(17) 0.1932(3) 0.44789(13) 0.0694(6) Uani ? ? C
C(6) 0.68566(10) 0.72182(19) 0.59883(7) 0.0447(3) Uani ? ? C
C(8) 0.96434(14) 1.0675(2) 0.63394(11) 0.0605(5) Uani ? ? C
C(9) 0.9332(2) 1.2139(3) 0.69433(16) 0.0793(7) Uani ? ? C
C(71) 0.67533(9) 0.77690(17) 0.68456(7) 0.0412(3) Uani ? ? C
C(72) 0.74794(11) 0.7051(2) 0.74475(8) 0.0505(4) Uani ? ? C
C(73) 0.73108(16) 0.7437(3) 0.82486(9) 0.0660(5) Uani ? ? C
C(74) 0.64187(18) 0.8539(3) 0.84487(11) 0.0723(6) Uani ? ? C
C(75) 0.57029(16) 0.9282(3) 0.78538(13) 0.0721(6) Uani ? ? C
C(76) 0.58637(12) 0.8903(2) 0.70527(10) 0.0549(4) Uani ? ? C
O(1) 0.98205(10) 0.7195(2) 0.56435(10) 0.0757(4) Uani ? ? O
O(2) 0.87123(8) 0.93967(15) 0.61768(7) 0.0542(3) Uani ? ? O
O(3) 0.60430(10) 0.7325(3) 0.55275(8) 0.0750(4) Uani ? ? O
N 0.73117(10) 0.33832(18) 0.50949(7) 0.0521(3) Uani ? ? N
H(72) 0.8115(15) 0.627(3) 0.7315(10) 0.044 Uiso ? ? H
H(73) 0.7823(17) 0.683(3) 0.8676(13) 0.058 Uiso ? ? H
H(74) 0.6288(18) 0.872(3) 0.9008(14) 0.063 Uiso ? ? H
H(75) 0.5120(18) 1.003(3) 0.8006(12) 0.058 Uiso ? ? H
H(76) 0.5395(16) 0.927(3) 0.6654(11) 0.047 Uiso ? ? H
H(3) 0.8659(14) 0.477(3) 0.4962(10) 0.040 Uiso ? ? H
H(81) 1.0260(17) 0.992(3) 0.6536(12) 0.054 Uiso ? ? H
H(82) 0.9768(17) 1.128(3) 0.5891(13) 0.054 Uiso ? ? H
H(41) 0.6517(17) 0.348(3) 0.6110(13) 0.056 Uiso ? ? H
H(42) 0.5748(18) 0.380(3) 0.5329(12) 0.056 Uiso ? ? H
H(43) 0.6170(17) 0.174(3) 0.5535(12) 0.056 Uiso ? ? H
H(51) 0.802(2) 0.230(3) 0.4215(14) 0.061 Uiso ? ? H
H(52) 0.6905(19) 0.201(3) 0.4075(14) 0.061 Uiso ? ? H
H(53) 0.7446(18) 0.055(4) 0.4706(13) 0.061 Uiso ? ? H
H(91) 0.928(2) 1.151(4) 0.7434(17) 0.069 Uiso ? ? H
H(92) 0.868(2) 1.277(4) 0.6773(15) 0.069 Uiso ? ? H
H(93) 0.992(2) 1.303(4) 0.7077(15) 0.069 Uiso ? ? H

loop_
_atom_type_symbol
_atom_type_scat_dispersion_real
_atom_type_scat_dispersion_imag
_atom_type_scat_source
C .002 .002 International_Tables_Vol_IV_Table_2.2B
H 0 0 International_Tables_Vol_IV_Table_2.2B
O .008 .006 International_Tables_Vol_IV_Table_2.2B
N .004 .003 International_Tables_Vol_IV_Table_2.2B

loop_
_geom_angle_atom_site_label_1
_geom_angle_atom_site_label_2
_geom_angle_atom_site_label_3
_geom_angle
_geom_angle_publ_flag
C(2) C(1) O(1) 125.90(10) yes
C(2) C(1) O(2) 111.90(10) yes
O(1) C(1) O(2) 122.10(10) yes
C(1) C(2) C(3) 115.10(10) yes
C(1) C(2) C(6) 120.20(10) yes
C(3) C(2) C(6) 123.80(10) yes
C(2) C(3) N 129.1(2) yes
C(2) C(3) H(3) 116.0(10) no
N C(3) H(3) 115.0(10) no
N C(4) H(41) 109.0(10) no
N C(4) H(42) 110.0(10) no
N C(4) H(43) 109.0(10) no
H(41) C(4) H(42) 109(2) no
H(41) C(4) H(43) 110(2) no
H(42) C(4) H(43) 110(2) no
N C(5) H(51) 109(2) no
N C(5) H(52) 108.0(10) no
N C(5) H(53) 110.0(10) no
H(51) C(5) H(52) 100(2) no
H(51) C(5) H(53) 123(2) no
H(52) C(5) H(53) 104(2) no
C(2) C(6) C(71) 120.40(10) yes
C(2) C(6) O(3) 120.90(10) yes
C(71) C(6) O(3) 118.60(10) yes
C(9) C(8) O(2) 107.70(10) yes
C(9) C(8) H(81) 111.0(10) no
C(9) C(8) H(82) 109.0(10) no
O(2) C(8) H(81) 110.0(10) no
O(2) C(8) H(82) 107.0(10) no
H(81) C(8) H(82) 112(2) no
C(8) C(9) H(91) 109(2) no
C(8) C(9) H(92) 110(2) no
C(8) C(9) H(93) 112(2) no
H(91) C(9) H(92) 112(2) no
H(91) C(9) H(93) 100(2) no
H(92) C(9) H(93) 113(2) no
C(6) C(71) C(72) 121.40(10) yes
C(6) C(71) C(76) 119.30(10) yes
C(72) C(71) C(76) 119.10(10) yes
C(71) C(72) C(73) 120.50(10) yes
C(71) C(72) H(72) 120.0(10) no
C(73) C(72) H(72) 119.0(10) no
C(72) C(73) C(74) 120.00(10) yes
C(72) C(73) H(73) 119.0(10) no
C(74) C(73) H(73) 121.0(10) no
C(73) C(74) C(75) 119.8(2) yes
C(73) C(74) H(74) 119.0(10) no
C(75) C(74) H(74) 121.0(10) no
C(74) C(75) C(76) 120.5(2) yes
C(74) C(75) H(75) 118.0(10) no
C(76) C(75) H(75) 122.0(10) no
C(71) C(76) C(75) 120.00(10) yes
C(71) C(76) H(76) 116.0(10) no
C(75) C(76) H(76) 123.0(10) no
C(1) O(2) C(8) 117.00(10) yes
C(3) N C(4) 123.90(10) yes
C(3) N C(5) 120.40(10) yes
C(4) N C(5) 115.70(10) yes

loop_
_geom_bond_atom_site_label_1
_geom_bond_atom_site_label_2
_geom_bond_site_symmetry_1
_geom_bond_site_symmetry_2
_geom_bond_distance
_geom_bond_publ_flag
C(1) C(2) . . 1.457(2) yes
C(1) O(1) . . 1.212(2) yes
C(1) O(2) . . 1.346(2) yes
C(2) C(3) . . 1.385(2) yes
C(2) C(6) . . 1.481(2) yes
C(3) N . . 1.324(2) yes
C(3) H(3) . . .93(2) no
C(4) N . . 1.454(2) yes
C(4) H(41) . . .99(2) no
C(4) H(42) . . .95(2) no
C(4) H(43) . . .92(2) no
C(5) N . . 1.457(2) yes
C(5) H(51) . . .83(3) no
C(5) H(52) . . .96(2) no
C(5) H(53) . . 1.02(2) no
C(6) C(71) . . 1.496(2) yes
C(6) O(3) . . 1.220(2) yes
C(8) C(9) . . 1.486(3) yes
C(8) O(2) . . 1.442(2) yes
C(8) H(81) . . .95(2) no
C(8) H(82) . . .88(2) no
C(9) H(91) . . .93(3) no
C(9) H(92) . . .93(3) no
C(9) H(93) . . .95(3) no
C(71) C(72) . . 1.389(2) yes
C(71) C(76) . . 1.391(2) yes
C(72) C(73) . . 1.394(2) yes
C(72) H(72) . . .98(2) no
C(73) C(74) . . 1.379(3) yes
C(73) H(73) . . 1.01(2) no
C(74) C(75) . . 1.379(3) yes
C(74) H(74) . . .97(2) no
C(75) C(76) . . 1.391(3) yes
C(75) H(75) . . .92(2) no
C(76) H(76) . . .89(2) no

loop_
_geom_torsion_atom_site_label_1
_geom_torsion_atom_site_label_2
_geom_torsion_atom_site_label_3
_geom_torsion_atom_site_label_4
_geom_torsion
_geom_torsion_publ_flag
O(1) C(1) C(2) C(3) -11.1(2) no
O(1) C(1) C(2) C(6) 179.30(10) no
O(2) C(1) C(2) C(3) 167.50(10) no
O(2) C(1) C(2) C(6) -2.2(2) no
C(2) C(1) O(2) C(8) 178.80(10) no
O(1) C(1) O(2) C(8) -2.6(2) no
C(1) C(2) C(3) N 169.50(10) no
C(1) C(2) C(3) H(3) -8.0(10) no
C(6) C(2) C(3) N -21.2(2) no
C(6) C(2) C(3) H(3) 161.0(10) no
C(1) C(2) C(6) C(71) -56.900 no
C(1) C(2) C(6) O(3) 125.70(10) no
C(3) C(2) C(6) C(71) 134.40(10) no
C(3) C(2) C(6) O(3) -43.0(2) no
C(2) C(3) N C(4) -9.1(2) no
C(2) C(3) N C(5) 172.50(10) no
H(3) C(3) N C(4) 169.0(10) no
H(3) C(3) N C(5) -10.0(10) no
H(41) C(4) N C(3) -34.0(10) no
H(41) C(4) N C(5) 144.0(10) no
H(42) C(4) N C(3) 85.0(10) no
H(42) C(4) N C(5) -96.0(10) no
H(43) C(4) N C(3) -154.0(10) no
H(43) C(4) N C(5) 24.0(10) no
H(51) C(5) N C(3) -8(2) no
H(51) C(5) N C(4) 173(2) no
H(52) C(5) N C(3) -116.0(10) no
H(52) C(5) N C(4) 65.0(10) no
H(53) C(5) N C(3) 130.0(10) no
H(53) C(5) N C(4) -48.0(10) no
C(2) C(6) C(71) C(72) -21.0(2) no
C(2) C(6) C(71) C(76) 163.90(10) no
O(3) C(6) C(71) C(72) 156.40(10) no
O(3) C(6) C(71) C(76) -18.6(2) no
O(2) C(8) C(9) H(91) 70(2) no
O(2) C(8) C(9) H(92) -53(2) no
O(2) C(8) C(9) H(93) 180(2) no
H(81) C(8) C(9) H(91) -50(2) no
H(81) C(8) C(9) H(92) -173(2) no
H(81) C(8) C(9) H(93) 60(2) no
H(82) C(8) C(9) H(91) -173(2) no
H(82) C(8) C(9) H(92) 63(2) no
H(82) C(8) C(9) H(93) -64(2) no
C(9) C(8) O(2) C(1) -161.20(10) no
H(81) C(8) O(2) C(1) -41.0(10) no
H(82) C(8) O(2) C(1) 81.0(10) no
C(6) C(71) C(72) C(73) -174.20(10) no
C(6) C(71) C(72) H(72) 6.0(10) no
C(76) C(71) C(72) C(73) .9(2) no
C(76) C(71) C(72) H(72) -179.0(10) no
C(6) C(71) C(76) C(75) 174.30(10) no
C(6) C(71) C(76) H(76) -1.0(10) no
C(72) C(71) C(76) C(75) -.8(2) no
C(72) C(71) C(76) H(76) -176.0(10) no
C(71) C(72) C(73) C(74) .0(3) no
C(71) C(72) C(73) H(73) 176.0(10) no
H(72) C(72) C(73) C(74) -180.0(10) no
H(72) C(72) C(73) H(73) -4(2) no
C(72) C(73) C(74) C(75) -.9(3) no
C(72) C(73) C(74) H(74) 176(2) no
H(73) C(73) C(74) C(75) -177.0(10) no
H(73) C(73) C(74) H(74) 0(2) no
C(73) C(74) C(75) C(76) 1.0(3) no
C(73) C(74) C(75) H(75) -179(2) no
H(74) C(74) C(75) C(76) -176(2) no
H(74) C(74) C(75) H(75) 4(2) no
C(74) C(75) C(76) C(71) -.1(3) no
C(74) C(75) C(76) H(76) 175(2) no
H(75) C(75) C(76) C(71) 180(2) no
H(75) C(75) C(76) H(76) -5(2) no
